data_7126698
loop_
_publ_author_name
'Kroll, Alexander'
'Steinert, Henning'
'Scharf, Lennart T.'
'Scherpf, Thorsten'
'Mallick, Bert'
'Gessner, Viktoria H.'

_publ_section_title
;
 A diamino-substituted carbodiphosphorane as strong C-donor and weak
 N-donor: isolation of monomeric trigonal-planar
 L&#x00B7;ZnCl<sub>2</sub>.
;
_journal_issue 58
_journal_name_full 'Chemical communications (Cambridge, England)'
_journal_page_first 8051
_journal_page_last 8054
_journal_paper_doi 10.1039/d0cc02496a
_journal_volume 56
_journal_year 2020
_chemical_formula_moiety 'C35 H40 Cl3 Ga N2 P2'
_chemical_formula_sum 'C35 H40 Cl3 Ga N2 P2'
_chemical_formula_weight 726.70
_space_group_crystal_system monoclinic
_space_group_IT_number 14
_space_group_name_Hall '-P 2yn'
_space_group_name_H-M_alt 'P 1 21/n 1'
_atom_sites_solution_hydrogens geom
_audit_creation_method SHELXL-2018/1
_audit_update_record
;
2020-03-27 deposited with the CCDC.	2020-05-12 downloaded from the CCDC.
;
_cell_angle_alpha 90
_cell_angle_beta 104.0445(14)
_cell_angle_gamma 90
_cell_formula_units_Z 4
_cell_length_a 10.22942(16)
_cell_length_b 18.8800(3)
_cell_length_c 17.9216(2)
_cell_measurement_reflns_used 29947
_cell_measurement_temperature 293(2)
_cell_measurement_theta_max 76.2020
_cell_measurement_theta_min 3.3970
_cell_volume 3357.76(9)
_computing_cell_refinement 'CrysAlisPro 1.171.40.20a (Rigaku OD, 2018)'
_computing_data_collection 'CrysAlisPro 1.171.40.20a (Rigaku OD, 2018)'
_computing_data_reduction 'CrysAlisPro 1.171.40.20a (Rigaku OD, 2018)'
_computing_structure_refinement 'SHELXL-2018/1 (Sheldrick, 2018)'
_computing_structure_solution 'SHELXL-2018/1 (Sheldrick, 2018)'
_diffrn_ambient_temperature 293(2)
_diffrn_measured_fraction_theta_full 0.996
_diffrn_measured_fraction_theta_max 0.996
_diffrn_measurement_device 'four-circle diffractometer'
_diffrn_measurement_device_type 'XtaLAB Synergy, Dualflex, HyPix'
_diffrn_radiation_monochromator mirror
_diffrn_radiation_probe x-ray
_diffrn_radiation_type 'Cu K\a'
_diffrn_radiation_wavelength 1.54184
_diffrn_reflns_av_unetI/netI 0.0056
_diffrn_reflns_Laue_measured_fraction_full 0.996
_diffrn_reflns_Laue_measured_fraction_max 0.996
_diffrn_reflns_limit_h_max 12
_diffrn_reflns_limit_h_min -12
_diffrn_reflns_limit_k_max 22
_diffrn_reflns_limit_k_min -22
_diffrn_reflns_limit_l_max 21
_diffrn_reflns_limit_l_min -21
_diffrn_reflns_number 11224
_diffrn_reflns_point_group_measured_fraction_full 0.996
_diffrn_reflns_point_group_measured_fraction_max 0.996
_diffrn_reflns_theta_full 67.122
_diffrn_reflns_theta_max 67.122
_diffrn_reflns_theta_min 3.456
_diffrn_source 'micro-focus sealed X-ray tube'
_diffrn_source_type 'PhotonJet (Cu) X-ray Source'
_exptl_absorpt_coefficient_mu 4.430
_exptl_absorpt_correction_T_max 1.00000
_exptl_absorpt_correction_T_min 0.78559
_exptl_absorpt_correction_type multi-scan
_exptl_absorpt_process_details
;
CrysAlisPro 1.171.40.20a (Rigaku Oxford Diffraction, 2018)
Empirical absorption correction using spherical harmonics,
 implemented in SCALE3 ABSPACK scaling algorithm.
;
_exptl_crystal_colour colorless
_exptl_crystal_density_diffrn 1.438
_exptl_crystal_description block
_exptl_crystal_F_000 1504
_exptl_crystal_size_max 0.086
_exptl_crystal_size_mid 0.072
_exptl_crystal_size_min 0.014
_refine_diff_density_max 0.437
_refine_diff_density_min -0.513
_refine_diff_density_rms 0.054
_refine_ls_extinction_method none
_refine_ls_goodness_of_fit_ref 1.046
_refine_ls_hydrogen_treatment constr
_refine_ls_matrix_type full
_refine_ls_number_parameters 389
_refine_ls_number_reflns 11224
_refine_ls_number_restraints 0
_refine_ls_restrained_S_all 1.046
_refine_ls_R_factor_all 0.0342
_refine_ls_R_factor_gt 0.0325
_refine_ls_shift/su_max 0.001
_refine_ls_shift/su_mean 0.000
_refine_ls_structure_factor_coef Fsqd
_refine_ls_weighting_details 'w=1/[\s^2^(Fo^2^)+(0.0475P)^2^+1.9210P] where P=(Fo^2^+2Fc^2^)/3'
_refine_ls_weighting_scheme calc
_refine_ls_wR_factor_gt 0.0866
_refine_ls_wR_factor_ref 0.0879
_reflns_Friedel_coverage 0.000
_reflns_number_gt 10691
_reflns_number_total 11224
_reflns_threshold_expression 'I > 2\s(I)'
_cod_data_source_file d0cc02496a2.cif
_cod_data_source_block AK-032_twin1_hklf5
_cod_depositor_comments 'Adding full bibliography for 7126695--7126700.cif.'
_cod_original_cell_volume 3357.77(9)
_cod_original_sg_symbol_H-M 'P 21/n'
_cod_database_code 7126698
_shelx_shelxl_version_number 2018/1
_shelx_space_group_comment
;
The symmetry employed for this shelxl refinement is uniquely defined
by the following loop, which should always be used as a source of
symmetry information in preference to the above space-group names.
They are only intended as comments.
;

loop_
_space_group_symop_operation_xyz
'x, y, z'
'-x+1/2, y+1/2, -z+1/2'
'-x, -y, -z'
'x-1/2, -y-1/2, z-1/2'

loop_
_atom_site_label
_atom_site_type_symbol
_atom_site_fract_x
_atom_site_fract_y
_atom_site_fract_z
_atom_site_U_iso_or_equiv
_atom_site_adp_type
_atom_site_occupancy
_atom_site_site_symmetry_order
_atom_site_calc_flag
_atom_site_refinement_flags_posn
_atom_site_refinement_flags_adp
_atom_site_refinement_flags_occupancy
_atom_site_disorder_assembly
_atom_site_disorder_group
Ga1 Ga 0.26248(3) 0.31212(2) 0.73608(2) 0.02425(9) Uani 1 1 d . . . . .
Cl1 Cl 0.12967(6) 0.22504(3) 0.75547(3) 0.03378(14) Uani 1 1 d . . . . .
N1 N 0.4774(2) 0.14781(11) 0.79194(12) 0.0320(4) Uani 1 1 d . . . . .
P1 P 0.44845(6) 0.18745(3) 0.70391(3) 0.02589(13) Uani 1 1 d . . . . .
C1 C 0.4265(2) 0.27730(12) 0.70702(13) 0.0266(5) Uani 1 1 d . . . . .
Cl2 Cl 0.30457(6) 0.36826(3) 0.84878(3) 0.03289(14) Uani 1 1 d . . . . .
C2 C 0.5021(3) 0.07153(14) 0.79977(15) 0.0381(6) Uani 1 1 d . . . . .
H2A H 0.536536 0.055537 0.756757 0.046 Uiso 1 1 calc R U . . .
H2AB H 0.416879 0.047733 0.796449 0.046 Uiso 1 1 calc R U . . .
N2 N 0.6725(2) 0.35324(11) 0.76038(11) 0.0305(4) Uani 1 1 d . . . . .
P2 P 0.54047(6) 0.33654(3) 0.68718(3) 0.02620(13) Uani 1 1 d . . . . .
Cl3 Cl 0.12939(6) 0.38009(3) 0.65095(3) 0.03312(14) Uani 1 1 d . . . . .
C3 C 0.5971(4) 0.04974(16) 0.87150(17) 0.0540(8) Uani 1 1 d . . . . .
H3A H 0.687628 0.063268 0.869385 0.065 Uiso 1 1 calc R U . . .
H3AB H 0.594963 -0.001426 0.875916 0.065 Uiso 1 1 calc R U . . .
C4 C 0.5653(3) 0.08239(15) 0.94147(15) 0.0417(6) Uani 1 1 d . . . . .
H4A H 0.484448 0.060829 0.950486 0.050 Uiso 1 1 calc R U . . .
H4AB H 0.638761 0.073259 0.986039 0.050 Uiso 1 1 calc R U . . .
C6 C 0.4488(3) 0.18074(14) 0.85991(15) 0.0367(6) Uani 1 1 d . . . . .
H6A H 0.358736 0.167491 0.863105 0.044 Uiso 1 1 calc R U . . .
H6AB H 0.450705 0.231810 0.854351 0.044 Uiso 1 1 calc R U . . .
C29 C 0.4391(3) 0.46456(13) 0.72033(15) 0.0340(5) Uani 1 1 d . . . . .
H29 H 0.460350 0.447421 0.770481 0.041 Uiso 1 1 calc R U . . .
C24 C 0.4636(2) 0.42261(13) 0.66095(14) 0.0306(5) Uani 1 1 d . . . . .
C23 C 0.6727(3) 0.33504(16) 0.84040(14) 0.0381(6) Uani 1 1 d . . . . .
H23A H 0.614264 0.294702 0.840959 0.046 Uiso 1 1 calc R U . . .
H23B H 0.638722 0.374678 0.864512 0.046 Uiso 1 1 calc R U . . .
C22 C 0.8138(3) 0.31753(17) 0.88456(17) 0.0447(7) Uani 1 1 d . . . . .
H22A H 0.844954 0.275821 0.862372 0.054 Uiso 1 1 calc R U . . .
H22B H 0.813654 0.306727 0.937450 0.054 Uiso 1 1 calc R U . . .
C21 C 0.9100(3) 0.37869(17) 0.88309(17) 0.0451(7) Uani 1 1 d . . . . .
H21A H 0.885189 0.418935 0.910358 0.054 Uiso 1 1 calc R U . . .
H21B H 1.001072 0.364754 0.908817 0.054 Uiso 1 1 calc R U . . .
C20 C 0.9047(3) 0.39951(17) 0.80054(17) 0.0447(7) Uani 1 1 d . . . . .
H20A H 0.941185 0.361418 0.775388 0.054 Uiso 1 1 calc R U . . .
H20B H 0.959755 0.441284 0.800142 0.054 Uiso 1 1 calc R U . . .
C30 C 0.6135(3) 0.31039(13) 0.60854(14) 0.0315(5) Uani 1 1 d . . . . .
C35 C 0.5309(3) 0.29961(14) 0.53524(15) 0.0352(6) Uani 1 1 d . . . . .
H35 H 0.437969 0.304493 0.526572 0.042 Uiso 1 1 calc R U . . .
C31 C 0.7521(3) 0.30017(16) 0.62076(17) 0.0425(6) Uani 1 1 d . . . . .
H31 H 0.807752 0.306889 0.669630 0.051 Uiso 1 1 calc R U . . .
C34 C 0.5889(3) 0.28140(15) 0.47489(15) 0.0428(7) Uani 1 1 d . . . . .
H34 H 0.534707 0.275923 0.425455 0.051 Uiso 1 1 calc R U . . .
C25 C 0.4322(3) 0.45008(15) 0.58649(16) 0.0388(6) Uani 1 1 d . . . . .
H25 H 0.447947 0.422987 0.546210 0.047 Uiso 1 1 calc R U . . .
C16 C 0.0961(3) 0.08944(14) 0.52287(15) 0.0389(6) Uani 1 1 d . . . . .
H16 H 0.026628 0.069804 0.485244 0.047 Uiso 1 1 calc R U . . .
C15 C 0.1833(3) 0.04629(15) 0.57353(18) 0.0493(7) Uani 1 1 d . . . . .
H15 H 0.171891 -0.002572 0.570232 0.059 Uiso 1 1 calc R U . . .
C14 C 0.2880(3) 0.07482(14) 0.62946(15) 0.0375(6) Uani 1 1 d . . . . .
H14 H 0.346422 0.045017 0.663247 0.045 Uiso 1 1 calc R U . . .
C13 C 0.3062(2) 0.14842(12) 0.63535(13) 0.0263(5) Uani 1 1 d . . . . .
C12 C 0.7183(3) 0.15737(17) 0.72597(18) 0.0435(7) Uani 1 1 d . . . . .
H12 H 0.727885 0.178514 0.773866 0.052 Uiso 1 1 calc R U . . .
C11 C 0.8275(3) 0.12621(18) 0.7071(2) 0.0592(9) Uani 1 1 d . . . . .
H11 H 0.908953 0.123320 0.743842 0.071 Uiso 1 1 calc R U . . .
C10 C 0.8178(3) 0.09908(19) 0.6343(2) 0.0596(9) Uani 1 1 d . . . . .
H10 H 0.893503 0.080467 0.621254 0.072 Uiso 1 1 calc R U . . .
C9 C 0.6938(4) 0.0998(2) 0.5805(2) 0.0630(9) Uani 1 1 d . . . . .
H9 H 0.685536 0.079186 0.532481 0.076 Uiso 1 1 calc R U . . .
C8 C 0.5838(3) 0.13094(16) 0.59816(16) 0.0420(6) Uani 1 1 d . . . . .
H8 H 0.503454 0.134667 0.560630 0.050 Uiso 1 1 calc R U . . .
C7 C 0.5917(2) 0.15722(13) 0.67249(14) 0.0289(5) Uani 1 1 d . . . . .
C28 C 0.3837(3) 0.53117(15) 0.70519(17) 0.0424(6) Uani 1 1 d . . . . .
H28 H 0.366268 0.558342 0.744977 0.051 Uiso 1 1 calc R U . . .
C18 C 0.2171(3) 0.19136(13) 0.58346(15) 0.0336(5) Uani 1 1 d . . . . .
H18 H 0.228148 0.240268 0.586038 0.040 Uiso 1 1 calc R U . . .
C19 C 0.7603(3) 0.41478(16) 0.75659(16) 0.0394(6) Uani 1 1 d . . . . .
H19A H 0.726966 0.455997 0.778499 0.047 Uiso 1 1 calc R U . . .
H19B H 0.758139 0.425137 0.703295 0.047 Uiso 1 1 calc R U . . .
C17 C 0.1122(3) 0.16233(14) 0.52809(15) 0.0347(5) Uani 1 1 d . . . . .
H17 H 0.052614 0.191721 0.494434 0.042 Uiso 1 1 calc R U . . .
C33 C 0.7266(3) 0.27149(17) 0.48829(18) 0.0491(7) Uani 1 1 d . . . . .
H33 H 0.764342 0.258897 0.447921 0.059 Uiso 1 1 calc R U . . .
C5 C 0.5447(4) 0.16041(16) 0.93145(16) 0.0488(7) Uani 1 1 d . . . . .
H5A H 0.513050 0.178730 0.974490 0.059 Uiso 1 1 calc R U . . .
H5AB H 0.630860 0.182520 0.932827 0.059 Uiso 1 1 calc R U . . .
C27 C 0.3540(3) 0.55760(16) 0.63129(19) 0.0489(7) Uani 1 1 d . . . . .
H27 H 0.317653 0.602782 0.621477 0.059 Uiso 1 1 calc R U . . .
C32 C 0.8078(3) 0.28013(19) 0.56088(18) 0.0510(8) Uani 1 1 d . . . . .
H32 H 0.900087 0.272512 0.569807 0.061 Uiso 1 1 calc R U . . .
C26 C 0.3779(3) 0.51730(16) 0.57198(18) 0.0488(7) Uani 1 1 d . . . . .
H26 H 0.357673 0.535239 0.522159 0.059 Uiso 1 1 calc R U . . .

loop_
_atom_site_aniso_label
_atom_site_aniso_U_11
_atom_site_aniso_U_22
_atom_site_aniso_U_33
_atom_site_aniso_U_23
_atom_site_aniso_U_13
_atom_site_aniso_U_12
Ga1 0.02573(16) 0.02488(15) 0.02476(15) -0.00047(10) 0.01116(11) 0.00009(10)
Cl1 0.0348(3) 0.0315(3) 0.0395(3) 0.0001(2) 0.0177(3) -0.0057(2)
N1 0.0378(11) 0.0296(11) 0.0303(11) 0.0007(8) 0.0118(9) 0.0017(9)
P1 0.0273(3) 0.0271(3) 0.0254(3) -0.0017(2) 0.0104(2) 0.0022(2)
C1 0.0275(11) 0.0284(11) 0.0266(11) -0.0017(9) 0.0117(9) -0.0011(9)
Cl2 0.0400(3) 0.0332(3) 0.0284(3) -0.0055(2) 0.0140(2) -0.0018(2)
C2 0.0508(16) 0.0316(13) 0.0338(14) 0.0026(11) 0.0136(12) 0.0061(12)
N2 0.0300(10) 0.0372(11) 0.0260(10) 0.0013(8) 0.0104(8) -0.0057(9)
P2 0.0266(3) 0.0307(3) 0.0240(3) -0.0002(2) 0.0113(2) -0.0024(2)
Cl3 0.0309(3) 0.0354(3) 0.0334(3) 0.0053(2) 0.0086(2) 0.0042(2)
C3 0.082(2) 0.0377(15) 0.0386(16) 0.0023(12) 0.0070(15) 0.0146(15)
C4 0.0559(17) 0.0391(15) 0.0300(13) 0.0055(11) 0.0102(12) 0.0039(13)
C6 0.0486(16) 0.0331(13) 0.0319(14) 0.0022(10) 0.0167(12) 0.0034(11)
C29 0.0344(13) 0.0342(13) 0.0356(13) -0.0008(10) 0.0126(11) -0.0057(11)
C24 0.0282(12) 0.0328(12) 0.0333(13) 0.0010(10) 0.0119(10) -0.0062(10)
C23 0.0348(14) 0.0524(16) 0.0288(13) 0.0026(11) 0.0109(11) -0.0050(12)
C22 0.0383(15) 0.0592(19) 0.0354(15) 0.0090(13) 0.0070(12) -0.0054(13)
C21 0.0360(15) 0.0566(18) 0.0397(15) 0.0031(13) 0.0033(12) -0.0063(13)
C20 0.0354(14) 0.0537(17) 0.0452(16) 0.0030(13) 0.0101(12) -0.0134(13)
C30 0.0338(13) 0.0379(14) 0.0271(12) -0.0004(10) 0.0158(10) -0.0039(10)
C35 0.0397(14) 0.0369(13) 0.0315(13) -0.0001(11) 0.0135(11) -0.0053(11)
C31 0.0359(14) 0.0583(17) 0.0380(15) -0.0060(13) 0.0179(12) -0.0040(13)
C34 0.0575(18) 0.0466(16) 0.0275(13) -0.0028(11) 0.0166(12) -0.0136(13)
C25 0.0454(15) 0.0396(14) 0.0347(14) 0.0052(11) 0.0164(12) 0.0022(12)
C16 0.0397(14) 0.0389(14) 0.0359(14) -0.0009(11) 0.0051(11) -0.0097(12)
C15 0.0627(19) 0.0307(14) 0.0486(17) 0.0023(12) 0.0022(15) -0.0098(13)
C14 0.0433(15) 0.0300(13) 0.0360(14) 0.0017(11) 0.0032(12) -0.0015(11)
C13 0.0286(12) 0.0282(11) 0.0248(11) -0.0016(9) 0.0117(9) 0.0013(9)
C12 0.0327(14) 0.0512(17) 0.0485(17) 0.0061(13) 0.0137(12) 0.0042(12)
C11 0.0327(15) 0.055(2) 0.089(3) 0.0049(18) 0.0123(16) 0.0097(14)
C10 0.0444(18) 0.063(2) 0.083(3) 0.0070(18) 0.0375(18) 0.0174(15)
C9 0.065(2) 0.072(2) 0.059(2) -0.0077(18) 0.0290(18) 0.0234(19)
C8 0.0432(15) 0.0507(17) 0.0372(15) 0.0008(12) 0.0198(12) 0.0119(13)
C7 0.0264(12) 0.0317(12) 0.0316(13) 0.0037(10) 0.0133(10) 0.0031(10)
C28 0.0435(15) 0.0345(14) 0.0529(17) -0.0053(12) 0.0189(13) -0.0035(12)
C18 0.0387(14) 0.0308(13) 0.0328(13) -0.0030(10) 0.0118(11) 0.0018(10)
C19 0.0388(14) 0.0435(15) 0.0353(14) 0.0043(11) 0.0075(11) -0.0120(12)
C17 0.0356(14) 0.0372(13) 0.0309(13) 0.0018(11) 0.0071(11) 0.0029(11)
C33 0.0558(18) 0.0566(18) 0.0465(17) -0.0112(14) 0.0349(15) -0.0109(14)
C5 0.074(2) 0.0438(16) 0.0274(14) 0.0001(12) 0.0097(14) 0.0148(15)
C27 0.0513(17) 0.0352(15) 0.063(2) 0.0072(13) 0.0185(15) 0.0055(13)
C32 0.0404(16) 0.071(2) 0.0501(18) -0.0103(15) 0.0277(14) -0.0066(14)
C26 0.0562(18) 0.0465(16) 0.0460(16) 0.0141(13) 0.0165(14) 0.0045(14)

loop_
_atom_type_symbol
_atom_type_description
_atom_type_scat_dispersion_real
_atom_type_scat_dispersion_imag
_atom_type_scat_source
C C 0.0181 0.0091 'International Tables Vol C Tables 4.2.6.8 and 6.1.1.4'
H H 0.0000 0.0000 'International Tables Vol C Tables 4.2.6.8 and 6.1.1.4'
Cl Cl 0.3639 0.7018 'International Tables Vol C Tables 4.2.6.8 and 6.1.1.4'
Ga Ga -1.2846 0.7763 'International Tables Vol C Tables 4.2.6.8 and 6.1.1.4'
N N 0.0311 0.0180 'International Tables Vol C Tables 4.2.6.8 and 6.1.1.4'
P P 0.2955 0.4335 'International Tables Vol C Tables 4.2.6.8 and 6.1.1.4'

loop_
_geom_angle_atom_site_label_1
_geom_angle_atom_site_label_2
_geom_angle_atom_site_label_3
_geom_angle
_geom_angle_site_symmetry_1
_geom_angle_site_symmetry_3
_geom_angle_publ_flag
C1 Ga1 Cl3 115.61(7) . . ?
C1 Ga1 Cl1 112.66(7) . . ?
Cl3 Ga1 Cl1 104.04(3) . . ?
C1 Ga1 Cl2 113.92(7) . . ?
Cl3 Ga1 Cl2 107.62(2) . . ?
Cl1 Ga1 Cl2 101.65(2) . . ?
C6 N1 C2 113.9(2) . . ?
C6 N1 P1 124.07(17) . . ?
C2 N1 P1 120.51(17) . . ?
N1 P1 C1 113.51(11) . . ?
N1 P1 C7 100.36(11) . . ?
C1 P1 C7 116.77(11) . . ?
N1 P1 C13 112.23(11) . . ?
C1 P1 C13 109.49(11) . . ?
C7 P1 C13 103.92(11) . . ?
P2 C1 P1 122.56(13) . . ?
P2 C1 Ga1 119.93(12) . . ?
P1 C1 Ga1 117.51(12) . . ?
N1 C2 C3 114.9(2) . . ?
C23 N2 C19 111.7(2) . . ?
C23 N2 P2 122.08(17) . . ?
C19 N2 P2 119.78(17) . . ?
N2 P2 C1 114.94(11) . . ?
N2 P2 C30 104.74(11) . . ?
C1 P2 C30 114.35(11) . . ?
N2 P2 C24 104.55(11) . . ?
C1 P2 C24 111.34(11) . . ?
C30 P2 C24 106.03(11) . . ?
C2 C3 C4 112.6(3) . . ?
C5 C4 C3 110.9(2) . . ?
N1 C6 C5 113.1(2) . . ?
C28 C29 C24 120.5(3) . . ?
C25 C24 C29 118.4(2) . . ?
C25 C24 P2 124.4(2) . . ?
C29 C24 P2 117.15(19) . . ?
N2 C23 C22 109.8(2) . . ?
C23 C22 C21 111.5(2) . . ?
C20 C21 C22 110.1(2) . . ?
C21 C20 C19 110.7(2) . . ?
C35 C30 C31 119.2(2) . . ?
C35 C30 P2 120.09(19) . . ?
C31 C30 P2 120.7(2) . . ?
C30 C35 C34 119.4(3) . . ?
C32 C31 C30 120.6(3) . . ?
C33 C34 C35 120.3(3) . . ?
C26 C25 C24 120.6(3) . . ?
C15 C16 C17 119.8(3) . . ?
C16 C15 C14 120.7(3) . . ?
C15 C14 C13 120.3(2) . . ?
C18 C13 C14 118.2(2) . . ?
C18 C13 P1 120.15(19) . . ?
C14 C13 P1 121.51(19) . . ?
C11 C12 C7 119.9(3) . . ?
C12 C11 C10 121.0(3) . . ?
C11 C10 C9 119.5(3) . . ?
C8 C9 C10 120.3(3) . . ?
C9 C8 C7 120.5(3) . . ?
C8 C7 C12 118.4(2) . . ?
C8 C7 P1 123.3(2) . . ?
C12 C7 P1 118.2(2) . . ?
C27 C28 C29 120.2(3) . . ?
C17 C18 C13 121.0(2) . . ?
N2 C19 C20 110.5(2) . . ?
C18 C17 C16 120.0(2) . . ?
C32 C33 C34 120.3(2) . . ?
C6 C5 C4 114.2(3) . . ?
C26 C27 C28 120.2(3) . . ?
C33 C32 C31 120.0(3) . . ?
C27 C26 C25 120.0(3) . . ?

loop_
_geom_bond_atom_site_label_1
_geom_bond_atom_site_label_2
_geom_bond_distance
_geom_bond_site_symmetry_2
_geom_bond_publ_flag
Ga1 C1 1.986(2) . ?
Ga1 Cl3 2.1953(6) . ?
Ga1 Cl1 2.2133(6) . ?
Ga1 Cl2 2.2286(6) . ?
N1 C6 1.459(3) . ?
N1 C2 1.463(3) . ?
N1 P1 1.706(2) . ?
P1 C1 1.714(2) . ?
P1 C7 1.786(2) . ?
P1 C13 1.817(2) . ?
C1 P2 1.714(2) . ?
C2 C3 1.469(4) . ?
N2 C23 1.474(3) . ?
N2 C19 1.480(3) . ?
N2 P2 1.668(2) . ?
P2 C30 1.817(2) . ?
P2 C24 1.817(3) . ?
C3 C4 1.502(4) . ?
C4 C5 1.493(4) . ?
C6 C5 1.464(4) . ?
C29 C28 1.379(4) . ?
C29 C24 1.397(4) . ?
C24 C25 1.395(4) . ?
C23 C22 1.505(4) . ?
C22 C21 1.521(4) . ?
C21 C20 1.519(4) . ?
C20 C19 1.524(4) . ?
C30 C35 1.394(4) . ?
C30 C31 1.395(4) . ?
C35 C34 1.397(4) . ?
C31 C32 1.384(4) . ?
C34 C33 1.382(4) . ?
C25 C26 1.385(4) . ?
C16 C15 1.375(4) . ?
C16 C17 1.386(4) . ?
C15 C14 1.386(4) . ?
C14 C13 1.403(3) . ?
C13 C18 1.394(4) . ?
C12 C11 1.375(4) . ?
C12 C7 1.412(4) . ?
C11 C10 1.383(5) . ?
C10 C9 1.395(5) . ?
C9 C8 1.372(4) . ?
C8 C7 1.405(4) . ?
C28 C27 1.378(4) . ?
C18 C17 1.385(4) . ?
C33 C32 1.373(4) . ?
C27 C26 1.377(4) . ?
